data_4132593
loop_
_publ_author_name
'Wei, Zhenhong'
'Liao, Wei-Qiang'
'Tang, Yuan-Yuan'
'Li, Peng-Fei'
'Shi, Ping-Ping'
'Cai, Hu'
'Xiong, Ren-Gen'

_publ_section_title
;
 Discovery of an Antiperovskite Ferroelectric in
 [(CH<sub>3</sub>)<sub>3</sub>NH]<sub>3</sub>(MnBr<sub>3</sub>)(MnBr<sub>4</sub>).
;
_journal_issue 26
_journal_name_full 'Journal of the American Chemical Society'
_journal_page_first 8110
_journal_page_last 8113
_journal_paper_doi 10.1021/jacs.8b05037
_journal_volume 140
_journal_year 2018
_chemical_formula_moiety '3(C3 H10 N),Br3 Mn, Br4 Mn'
_chemical_formula_sum 'C9 H30 Br7 Mn2 N3'
_chemical_formula_weight 849.61
_space_group_crystal_system hexagonal
_space_group_IT_number 186
_space_group_name_Hall 'P 6c -2c'
_space_group_name_H-M_alt 'P 63 m c'
_atom_sites_solution_hydrogens difmap
_audit_creation_method SHELXL-2014/7
_cell_angle_alpha 90
_cell_angle_beta 90
_cell_angle_gamma 120
_cell_formula_units_Z 2
_cell_length_a 15.0014(6)
_cell_length_b 15.0014(6)
_cell_length_c 6.7669(3)
_cell_measurement_reflns_used 5153
_cell_measurement_temperature 423(2)
_cell_measurement_theta_max 27.4700
_cell_measurement_theta_min 1.7529
_cell_volume 1318.82(9)
_computing_structure_refinement 'SHELXL-2014/7 (Sheldrick, 2014)'
_diffrn_ambient_temperature 423(2)
_diffrn_measured_fraction_theta_full 0.998
_diffrn_measured_fraction_theta_max 0.901
_diffrn_measurement_device_type 'Rigaku saturn 724'
_diffrn_radiation_type MoK\a
_diffrn_radiation_wavelength 0.71073
_diffrn_reflns_av_R_equivalents 0.0650
_diffrn_reflns_av_unetI/netI 0.0541
_diffrn_reflns_Laue_measured_fraction_full 0.998
_diffrn_reflns_Laue_measured_fraction_max 0.901
_diffrn_reflns_limit_h_max 20
_diffrn_reflns_limit_h_min -12
_diffrn_reflns_limit_k_max 9
_diffrn_reflns_limit_k_min -21
_diffrn_reflns_limit_l_max 9
_diffrn_reflns_limit_l_min -8
_diffrn_reflns_number 6483
_diffrn_reflns_point_group_measured_fraction_full 0.999
_diffrn_reflns_point_group_measured_fraction_max 0.897
_diffrn_reflns_theta_full 25.242
_diffrn_reflns_theta_max 31.466
_diffrn_reflns_theta_min 2.716
_exptl_absorpt_coefficient_mu 11.559
_exptl_absorpt_correction_T_max 0.079
_exptl_absorpt_correction_T_min 0.055
_exptl_absorpt_correction_type multi-scan
_exptl_crystal_colour orange-red
_exptl_crystal_density_diffrn 2.140
_exptl_crystal_description needle
_exptl_crystal_F_000 800
_exptl_crystal_size_max 0.28
_exptl_crystal_size_mid 0.24
_exptl_crystal_size_min 0.22
_refine_diff_density_max 0.901
_refine_diff_density_min -0.336
_refine_diff_density_rms 0.095
_refine_ls_abs_structure_details
;
 Refined as an inversion twin.
;
_refine_ls_abs_structure_Flack 0.00(4)
_refine_ls_extinction_coef 0.0220(12)
_refine_ls_extinction_expression Fc^*^=kFc[1+0.001xFc^2^\l^3^/sin(2\q)]^-1/4^
_refine_ls_extinction_method 'SHELXL-2014/7 (Sheldrick 2014'
_refine_ls_goodness_of_fit_ref 1.048
_refine_ls_hydrogen_treatment constr
_refine_ls_matrix_type full
_refine_ls_number_parameters 45
_refine_ls_number_reflns 1307
_refine_ls_number_restraints 1
_refine_ls_restrained_S_all 1.047
_refine_ls_R_factor_all 0.0825
_refine_ls_R_factor_gt 0.0427
_refine_ls_shift/su_max 0.000
_refine_ls_shift/su_mean 0.000
_refine_ls_structure_factor_coef Fsqd
_refine_ls_weighting_details 'w=1/[\s^2^(Fo^2^)+(0.0228P)^2^+1.2304P] where P=(Fo^2^+2Fc^2^)/3'
_refine_ls_weighting_scheme calc
_refine_ls_wR_factor_gt 0.0707
_refine_ls_wR_factor_ref 0.0774
_reflns_Friedel_coverage 0.846
_reflns_Friedel_fraction_full 1.000
_reflns_Friedel_fraction_max 0.892
_reflns_number_gt 852
_reflns_number_total 1307
_reflns_threshold_expression 'I > 2\s(I)'
_cod_data_source_file ja8b05037_si_008.cif
_cod_data_source_block P63mc
_cod_depositor_comments
;
The following automatic conversions were performed:

data item '_exptl_absorpt_correction_type' value 'Multi-scan' was
changed to 'multi-scan' in accordance with the
/home/saulius/struct/COD-crude-data/automatic-downloads/DataCite-retrospective/ACS/depositions/lib/dictionaries/cif_core.dic
dictionary named 'cif_core.dic' version 2.4.2 last updated on
2011-04-26.

Automatic conversion script
Id: cif_fix_values 6909 2019-04-08 15:41:33Z antanas 
;
_cod_original_cell_volume 1318.81(12)
_cod_database_code 4132593
_shelx_shelxl_version_number 2014/7
_shelx_space_group_comment
;
The symmetry employed for this shelxl refinement is uniquely defined
by the following loop, which should always be used as a source of
symmetry information in preference to the above space-group names.
They are only intended as comments.
;

loop_
_space_group_symop_operation_xyz
'x, y, z'
'-y, x-y, z'
'-x+y, -x, z'
'-x, -y, z+1/2'
'y, -x+y, z+1/2'
'x-y, x, z+1/2'
'-y, -x, z'
'-x+y, y, z'
'x, x-y, z'
'y, x, z+1/2'
'x-y, -y, z+1/2'
'-x, -x+y, z+1/2'

loop_
_atom_site_label
_atom_site_type_symbol
_atom_site_fract_x
_atom_site_fract_y
_atom_site_fract_z
_atom_site_U_iso_or_equiv
_atom_site_adp_type
_atom_site_occupancy
_atom_site_site_symmetry_order
_atom_site_calc_flag
_atom_site_refinement_flags_posn
_atom_site_refinement_flags_adp
_atom_site_refinement_flags_occupancy
C1 C 0.3502(12) 0.1751(6) 0.6326(19) 0.115(6) Uani 1 2 d S T P
H1A H 0.3651 0.1298 0.5550 0.138 Uiso 1 1 d R U .
H1B H 0.2781 0.1390 0.6694 0.138 Uiso 1 2 d R U P
Mn2 Mn 0.3333 0.6667 0.8352(5) 0.0674(9) Uani 1 6 d S T P
Br2 Br 0.42484(6) 0.84968(12) 0.9439(2) 0.0981(6) Uani 1 2 d S T P
Br1 Br 0.16260(7) 0.08130(4) 0.25422(10) 0.0557(3) Uani 1 2 d S T P
Mn1 Mn 0.0000 0.0000 0.0051(4) 0.0460(6) Uani 1 6 d S T P
Br3 Br 0.3333 0.6667 0.4580(3) 0.0680(6) Uani 1 6 d S T P
N1 N 0.4140(9) 0.2070(4) 0.8111(17) 0.093(4) Uani 1 2 d S T P
H1D H 0.4809 0.2404 0.7718 0.112 Uiso 1 2 d R U P
C2 C 0.3972(10) 0.2805(10) 0.928(2) 0.139(5) Uani 1 1 d . . .
H2A H 0.4405 0.2997 1.0446 0.167 Uiso 1 1 d R U .
H2B H 0.4147 0.3415 0.8504 0.167 Uiso 1 1 d R U .
H2C H 0.3256 0.2481 0.9677 0.167 Uiso 1 1 d R U .

loop_
_atom_site_aniso_label
_atom_site_aniso_U_11
_atom_site_aniso_U_22
_atom_site_aniso_U_33
_atom_site_aniso_U_23
_atom_site_aniso_U_13
_atom_site_aniso_U_12
C1 0.071(10) 0.147(12) 0.103(12) -0.010(4) -0.020(8) 0.036(5)
Mn2 0.0683(12) 0.0683(12) 0.0656(17) 0.000 0.000 0.0342(6)
Br2 0.0997(9) 0.0719(9) 0.1134(12) -0.0160(9) -0.0080(4) 0.0360(4)
Br1 0.0453(5) 0.0709(5) 0.0423(4) -0.0006(3) -0.0012(6) 0.0226(3)
Mn1 0.0526(8) 0.0526(8) 0.0327(10) 0.000 0.000 0.0263(4)
Br3 0.0696(8) 0.0696(8) 0.0649(12) 0.000 0.000 0.0348(4)
N1 0.054(6) 0.108(7) 0.100(9) -0.003(3) -0.007(6) 0.027(3)
C2 0.109(9) 0.148(11) 0.163(12) -0.043(10) 0.018(9) 0.067(9)

loop_
_atom_type_symbol
_atom_type_description
_atom_type_scat_dispersion_real
_atom_type_scat_dispersion_imag
_atom_type_scat_source
C C 0.0033 0.0016 'International Tables Vol C Tables 4.2.6.8 and 6.1.1.4'
H H 0.0000 0.0000 'International Tables Vol C Tables 4.2.6.8 and 6.1.1.4'
N N 0.0061 0.0033 'International Tables Vol C Tables 4.2.6.8 and 6.1.1.4'
Br Br -0.2901 2.4595 'International Tables Vol C Tables 4.2.6.8 and 6.1.1.4'
Mn Mn 0.3368 0.7283 'International Tables Vol C Tables 4.2.6.8 and 6.1.1.4'

loop_
_geom_angle_atom_site_label_1
_geom_angle_atom_site_label_2
_geom_angle_atom_site_label_3
_geom_angle
_geom_angle_site_symmetry_1
_geom_angle_site_symmetry_3
N1 C1 H1A 109.5 . .
N1 C1 H1B 109.6 . .
H1A C1 H1B 109.5 . .
Br2 Mn2 Br2 111.64(8) . 2_665
Br2 Mn2 Br2 111.64(8) . 3_565
Br2 Mn2 Br2 111.64(8) 2_665 3_565
Br2 Mn2 Br3 107.20(8) . .
Br2 Mn2 Br3 107.20(8) 2_665 .
Br2 Mn2 Br3 107.20(8) 3_565 .
Mn1 Br1 Mn1 77.38(2) . 4
Br1 Mn1 Br1 85.20(7) . 2
Br1 Mn1 Br1 85.20(7) . 3
Br1 Mn1 Br1 85.20(7) 2 3
Br1 Mn1 Br1 179.81(9) . 4_554
Br1 Mn1 Br1 94.941(18) 2 4_554
Br1 Mn1 Br1 94.941(18) 3 4_554
Br1 Mn1 Br1 94.941(18) . 5_554
Br1 Mn1 Br1 179.80(9) 2 5_554
Br1 Mn1 Br1 94.941(18) 3 5_554
Br1 Mn1 Br1 84.92(7) 4_554 5_554
Br1 Mn1 Br1 94.941(18) . 6_554
Br1 Mn1 Br1 94.941(18) 2 6_554
Br1 Mn1 Br1 179.80(9) 3 6_554
Br1 Mn1 Br1 84.92(7) 4_554 6_554
Br1 Mn1 Br1 84.92(7) 5_554 6_554
C1 N1 C2 111.0(8) . .
C1 N1 C2 111.0(8) . 9
C2 N1 C2 112.5(14) . 9
C1 N1 H1D 107.4 . .
C2 N1 H1D 107.3 . .
C2 N1 H1D 107.3 9 .
N1 C2 H2A 108.6 . .
N1 C2 H2B 110.3 . .
H2A C2 H2B 109.5 . .
N1 C2 H2C 109.5 . .
H2A C2 H2C 109.4 . .
H2B C2 H2C 109.5 . .

loop_
_geom_bond_atom_site_label_1
_geom_bond_atom_site_label_2
_geom_bond_distance
_geom_bond_site_symmetry_2
C1 N1 1.465(15) .
C1 H1A 0.9691 .
C1 H1B 0.9688 .
Mn2 Br2 2.4890(18) .
Mn2 Br2 2.4891(18) 2_665
Mn2 Br2 2.4891(18) 3_565
Mn2 Br3 2.552(4) .
Br1 Mn1 2.7026(19) .
Br1 Mn1 2.7100(18) 4
Mn1 Br1 2.7026(19) 2
Mn1 Br1 2.7026(19) 3
Mn1 Br1 2.7100(18) 4_554
Mn1 Br1 2.7100(18) 5_554
Mn1 Br1 2.7100(18) 6_554
N1 C2 1.477(12) .
N1 C2 1.477(12) 9
N1 H1D 0.9090 .
C2 H2A 0.9699 .
C2 H2B 0.9697 .
C2 H2C 0.9696 .
